data_7159612
loop_
_publ_author_name
'Chetankumar, Eti'
'Bharamawadeyar, Swetha'
'Srinivasulu, Chinthaginjala'
'Sureshbabu, Vommina V.'

_publ_section_title
;
 AITF (4-acetamidophenyl triflimide) mediated synthesis of amides,
 peptides and esters.
;
_journal_issue 44
_journal_name_full 'Organic &amp; biomolecular chemistry'
_journal_page_first 8875
_journal_page_last 8882
_journal_paper_doi 10.1039/d3ob01351k
_journal_volume 21
_journal_year 2023
_chemical_formula_sum 'C10 H8 F6 N2 O5 S2'
_chemical_formula_weight 414.30
_space_group_crystal_system monoclinic
_space_group_IT_number 14
_space_group_name_Hall '-P 2yn'
_space_group_name_H-M_alt 'P 1 21/n 1'
_atom_sites_solution_hydrogens geom
_audit_creation_method SHELXL-2019/1
_audit_update_record
;
2023-07-24 deposited with the CCDC.	2023-10-17 downloaded from the CCDC.
;
_cell_angle_alpha 90
_cell_angle_beta 98.235(8)
_cell_angle_gamma 90
_cell_formula_units_Z 4
_cell_length_a 5.5295(13)
_cell_length_b 21.270(5)
_cell_length_c 12.923(3)
_cell_measurement_reflns_used 9596
_cell_measurement_temperature 296(2)
_cell_measurement_theta_max 26.95
_cell_measurement_theta_min 2.49
_cell_volume 1504.2(6)
_computing_structure_refinement 'SHELXL-2019/1 (Sheldrick, 2019)'
_diffrn_ambient_temperature 296(2)
_diffrn_measured_fraction_theta_full 0.999
_diffrn_measured_fraction_theta_max 0.998
_diffrn_measurement_device_type 'Bruker APEX-II CCD'
_diffrn_radiation_type MoK\a
_diffrn_radiation_wavelength 0.71073
_diffrn_reflns_av_R_equivalents 0.1438
_diffrn_reflns_av_unetI/netI 0.0568
_diffrn_reflns_Laue_measured_fraction_full 0.999
_diffrn_reflns_Laue_measured_fraction_max 0.998
_diffrn_reflns_limit_h_max 7
_diffrn_reflns_limit_h_min -7
_diffrn_reflns_limit_k_max 28
_diffrn_reflns_limit_k_min -28
_diffrn_reflns_limit_l_max 17
_diffrn_reflns_limit_l_min -17
_diffrn_reflns_number 71041
_diffrn_reflns_point_group_measured_fraction_full 0.999
_diffrn_reflns_point_group_measured_fraction_max 0.998
_diffrn_reflns_theta_full 25.242
_diffrn_reflns_theta_max 28.360
_diffrn_reflns_theta_min 2.491
_exptl_absorpt_coefficient_mu 0.451
_exptl_crystal_density_diffrn 1.830
_exptl_crystal_description Neddle
_exptl_crystal_F_000 832
_refine_diff_density_max 2.524
_refine_diff_density_min -1.002
_refine_diff_density_rms 0.112
_refine_ls_extinction_coef 0.0031(19)
_refine_ls_extinction_expression Fc^*^=kFc[1+0.001xFc^2^\l^3^/sin(2\q)]^-1/4^
_refine_ls_extinction_method 'SHELXL-2019/1 (Sheldrick 2019)'
_refine_ls_goodness_of_fit_ref 1.047
_refine_ls_hydrogen_treatment constr
_refine_ls_matrix_type full
_refine_ls_number_parameters 216
_refine_ls_number_reflns 3763
_refine_ls_number_restraints 0
_refine_ls_restrained_S_all 1.047
_refine_ls_R_factor_all 0.1072
_refine_ls_R_factor_gt 0.0727
_refine_ls_shift/su_max 0.000
_refine_ls_shift/su_mean 0.000
_refine_ls_structure_factor_coef Fsqd
_refine_ls_weighting_details 'w=1/[\s^2^(Fo^2^)+(0.1002P)^2^+4.0736P] where P=(Fo^2^+2Fc^2^)/3'
_refine_ls_weighting_scheme calc
_refine_ls_wR_factor_gt 0.1881
_refine_ls_wR_factor_ref 0.2050
_reflns_Friedel_coverage 0.000
_reflns_number_gt 2610
_reflns_number_total 3763
_reflns_threshold_expression 'I > 2\s(I)'
_cod_data_source_file d3ob01351k2.cif
_cod_data_source_block TRY_a
_cod_depositor_comments 'Adding full bibliography for 7159612--7159613.cif.'
_cod_original_sg_symbol_H-M 'P 21/n'
_cod_database_code 7159612
_shelx_shelxl_version_number 2019/1
_shelx_space_group_comment
;
The symmetry employed for this shelxl refinement is uniquely defined
by the following loop, which should always be used as a source of
symmetry information in preference to the above space-group names.
They are only intended as comments.
;

loop_
_space_group_symop_operation_xyz
'x, y, z'
'-x+1/2, y+1/2, -z+1/2'
'-x, -y, -z'
'x-1/2, -y-1/2, z-1/2'

loop_
_atom_site_label
_atom_site_type_symbol
_atom_site_fract_x
_atom_site_fract_y
_atom_site_fract_z
_atom_site_U_iso_or_equiv
_atom_site_adp_type
_atom_site_occupancy
_atom_site_site_symmetry_order
_atom_site_calc_flag
_atom_site_refinement_flags_posn
_atom_site_refinement_flags_adp
_atom_site_refinement_flags_occupancy
_atom_site_disorder_assembly
_atom_site_disorder_group
S1 S 0.54336(17) 0.63985(5) 0.51423(8) 0.0253(3) Uani 1 1 d . . . . .
S2 S 0.23088(18) 0.70471(5) 0.64449(9) 0.0288(3) Uani 1 1 d . . . . .
F3 F 0.6224(5) 0.77563(12) 0.6696(2) 0.0355(6) Uani 1 1 d . . . . .
F6 F 0.1035(5) 0.63230(13) 0.4073(2) 0.0366(6) Uani 1 1 d . . . . .
F1 F 0.5436(6) 0.73260(13) 0.8101(2) 0.0439(7) Uani 1 1 d . . . . .
F2 F 0.3183(5) 0.80896(13) 0.7409(2) 0.0444(7) Uani 1 1 d . . . . .
O4 O 0.5795(6) 0.70091(15) 0.4779(2) 0.0330(7) Uani 1 1 d . . . . .
O5 O 0.7333(5) 0.59504(16) 0.5355(2) 0.0331(7) Uani 1 1 d . . . . .
O2 O 0.1466(6) 0.73595(16) 0.5498(3) 0.0392(8) Uani 1 1 d . . . . .
F4 F 0.2802(7) 0.54448(15) 0.4393(3) 0.0665(11) Uani 1 1 d . . . . .
F5 F 0.3947(6) 0.60659(19) 0.3244(2) 0.0619(10) Uani 1 1 d . . . . .
O3 O 0.0748(6) 0.68390(16) 0.7152(3) 0.0444(9) Uani 1 1 d . . . . .
N2 N 0.4035(6) 0.64317(16) 0.6212(3) 0.0249(7) Uani 1 1 d . . . . .
O1 O 0.9383(12) 0.42738(17) 0.9222(3) 0.0759(15) Uani 1 1 d . . . . .
C10 C 0.4465(8) 0.75876(19) 0.7215(3) 0.0284(9) Uani 1 1 d . . . . .
C6 C 0.4336(7) 0.59111(19) 0.6944(3) 0.0272(9) Uani 1 1 d . . . . .
C7 C 0.6461(8) 0.58602(19) 0.7645(3) 0.0281(9) Uani 1 1 d . . . . .
H7 H 0.768088 0.616121 0.764569 0.034 Uiso 1 1 calc R U . . .
C8 C 0.6789(11) 0.5366(2) 0.8346(3) 0.0380(11) Uani 1 1 d . . . . .
H8 H 0.822989 0.532850 0.881077 0.046 Uiso 1 1 calc R U . . .
C9 C 0.3130(8) 0.6028(2) 0.4161(4) 0.0334(10) Uani 1 1 d . . . . .
C3 C 0.4918(17) 0.4923(2) 0.8344(4) 0.0691(17) Uani 1 1 d . . . . .
C5 C 0.2464(9) 0.5474(2) 0.6939(4) 0.0419(12) Uani 1 1 d . . . . .
H5 H 0.103056 0.551159 0.646981 0.050 Uiso 1 1 calc R U . . .
N1 N 0.5207(13) 0.4410(2) 0.9060(3) 0.0690(19) Uani 1 1 d . . . . .
H1 H 0.390269 0.426041 0.925761 0.083 Uiso 1 1 calc R U . . .
C4 C 0.2770(11) 0.4988(2) 0.7636(5) 0.0502(16) Uani 1 1 d . . . . .
H4 H 0.152642 0.469366 0.764021 0.060 Uiso 1 1 calc R U . . .
C2 C 0.740(2) 0.4131(3) 0.9468(5) 0.0759(15) Uani 1 1 d . . . . .
C1 C 0.7116(16) 0.3621(2) 1.0260(4) 0.0691(17) Uani 1 1 d . . . . .
H1A H 0.817873 0.327598 1.016309 0.104 Uiso 1 1 calc R U . . .
H1B H 0.545254 0.347761 1.016535 0.104 Uiso 1 1 calc R U . . .
H1C H 0.753214 0.378696 1.095375 0.104 Uiso 1 1 calc R U . . .

loop_
_atom_site_aniso_label
_atom_site_aniso_U_11
_atom_site_aniso_U_22
_atom_site_aniso_U_33
_atom_site_aniso_U_23
_atom_site_aniso_U_13
_atom_site_aniso_U_12
S1 0.0227(5) 0.0272(5) 0.0257(5) -0.0032(4) 0.0030(4) 0.0036(4)
S2 0.0218(5) 0.0254(5) 0.0399(6) -0.0129(4) 0.0067(4) -0.0028(4)
F3 0.0329(13) 0.0311(14) 0.0428(15) -0.0032(12) 0.0070(11) -0.0119(11)
F6 0.0290(13) 0.0461(17) 0.0318(14) -0.0061(12) -0.0054(10) 0.0055(11)
F1 0.069(2) 0.0332(15) 0.0261(14) -0.0011(11) -0.0061(13) -0.0123(14)
F2 0.0464(16) 0.0289(14) 0.0570(18) -0.0196(13) 0.0048(14) 0.0010(12)
O4 0.0361(16) 0.0308(17) 0.0328(16) 0.0016(13) 0.0071(13) -0.0010(13)
O5 0.0274(15) 0.0394(18) 0.0334(17) 0.0026(14) 0.0075(13) 0.0108(13)
O2 0.0311(16) 0.0396(19) 0.043(2) -0.0121(16) -0.0083(14) 0.0122(14)
F4 0.081(2) 0.0286(17) 0.077(2) -0.0048(16) -0.034(2) -0.0053(16)
F5 0.065(2) 0.090(3) 0.0343(16) -0.0295(17) 0.0160(15) -0.0027(19)
O3 0.0355(18) 0.0320(17) 0.072(3) -0.0172(17) 0.0294(17) -0.0091(14)
N2 0.0236(16) 0.0250(18) 0.0259(17) -0.0068(14) 0.0028(13) -0.0010(13)
O1 0.179(5) 0.0228(16) 0.0288(17) 0.0043(13) 0.025(2) 0.001(2)
C10 0.035(2) 0.021(2) 0.029(2) -0.0033(17) 0.0035(18) -0.0020(16)
C6 0.030(2) 0.023(2) 0.032(2) -0.0084(17) 0.0131(17) -0.0066(16)
C7 0.043(2) 0.0200(19) 0.023(2) -0.0024(16) 0.0093(18) -0.0089(17)
C8 0.076(3) 0.020(2) 0.019(2) -0.0022(16) 0.011(2) -0.011(2)
C9 0.036(2) 0.031(2) 0.030(2) -0.0117(19) -0.0033(18) 0.0039(19)
C3 0.162(5) 0.0234(18) 0.0304(19) -0.0069(15) 0.042(3) -0.020(2)
C5 0.042(3) 0.026(2) 0.062(3) -0.017(2) 0.024(2) -0.014(2)
N1 0.157(6) 0.027(2) 0.033(2) -0.0117(19) 0.050(3) -0.037(3)
C4 0.069(4) 0.031(3) 0.060(4) -0.022(2) 0.040(3) -0.026(3)
C2 0.179(5) 0.0228(16) 0.0288(17) 0.0043(13) 0.025(2) 0.001(2)
C1 0.162(5) 0.0234(18) 0.0304(19) -0.0069(15) 0.042(3) -0.020(2)

loop_
_atom_type_symbol
_atom_type_description
_atom_type_scat_dispersion_real
_atom_type_scat_dispersion_imag
_atom_type_scat_source
C C 0.0033 0.0016 'International Tables Vol C Tables 4.2.6.8 and 6.1.1.4'
H H 0.0000 0.0000 'International Tables Vol C Tables 4.2.6.8 and 6.1.1.4'
F F 0.0171 0.0103 'International Tables Vol C Tables 4.2.6.8 and 6.1.1.4'
N N 0.0061 0.0033 'International Tables Vol C Tables 4.2.6.8 and 6.1.1.4'
O O 0.0106 0.0060 'International Tables Vol C Tables 4.2.6.8 and 6.1.1.4'
S S 0.1246 0.1234 'International Tables Vol C Tables 4.2.6.8 and 6.1.1.4'

loop_
_geom_angle_atom_site_label_1
_geom_angle_atom_site_label_2
_geom_angle_atom_site_label_3
_geom_angle
_geom_angle_site_symmetry_1
_geom_angle_site_symmetry_3
_geom_angle_publ_flag
O4 S1 O5 123.4(2) . . ?
O4 S1 N2 109.90(18) . . ?
O5 S1 N2 106.55(18) . . ?
O4 S1 C9 106.4(2) . . ?
O5 S1 C9 105.5(2) . . ?
N2 S1 C9 103.32(19) . . ?
O3 S2 O2 123.4(2) . . ?
O3 S2 N2 106.7(2) . . ?
O2 S2 N2 109.79(19) . . ?
O3 S2 C10 104.7(2) . . ?
O2 S2 C10 106.4(2) . . ?
N2 S2 C10 104.11(19) . . ?
C6 N2 S2 119.7(3) . . ?
C6 N2 S1 118.8(3) . . ?
S2 N2 S1 121.5(2) . . ?
F3 C10 F1 108.7(4) . . ?
F3 C10 F2 109.5(3) . . ?
F1 C10 F2 109.8(4) . . ?
F3 C10 S2 111.4(3) . . ?
F1 C10 S2 111.0(3) . . ?
F2 C10 S2 106.4(3) . . ?
C7 C6 C5 120.8(4) . . ?
C7 C6 N2 119.7(3) . . ?
C5 C6 N2 119.5(4) . . ?
C6 C7 C8 120.6(4) . . ?
C7 C8 C3 118.9(6) . . ?
F4 C9 F6 109.1(4) . . ?
F4 C9 F5 109.9(4) . . ?
F6 C9 F5 107.7(4) . . ?
F4 C9 S1 110.9(3) . . ?
F6 C9 S1 111.8(3) . . ?
F5 C9 S1 107.4(3) . . ?
C8 C3 C4 119.6(5) . . ?
C8 C3 N1 120.0(7) . . ?
C4 C3 N1 120.4(6) . . ?
C4 C5 C6 118.8(5) . . ?
C2 N1 C3 125.8(6) . . ?
C5 C4 C3 121.3(5) . . ?
O1 C2 N1 124.4(5) . . ?
O1 C2 C1 122.6(8) . . ?
N1 C2 C1 113.0(7) . . ?

loop_
_geom_bond_atom_site_label_1
_geom_bond_atom_site_label_2
_geom_bond_distance
_geom_bond_site_symmetry_2
_geom_bond_publ_flag
S1 O4 1.405(3) . ?
S1 O5 1.416(3) . ?
S1 N2 1.679(3) . ?
S1 C9 1.841(5) . ?
S2 O3 1.415(3) . ?
S2 O2 1.411(4) . ?
S2 N2 1.673(3) . ?
S2 C10 1.842(4) . ?
F3 C10 1.308(5) . ?
F6 C9 1.308(5) . ?
F1 C10 1.316(5) . ?
F2 C10 1.325(5) . ?
F4 C9 1.296(6) . ?
F5 C9 1.329(5) . ?
N2 C6 1.450(6) . ?
O1 C2 1.220(10) . ?
C6 C7 1.382(6) . ?
C6 C5 1.391(6) . ?
C7 C8 1.383(6) . ?
C8 C3 1.399(8) . ?
C3 C4 1.398(10) . ?
C3 N1 1.425(7) . ?
C5 C4 1.366(8) . ?
N1 C2 1.387(11) . ?
C2 C1 1.516(7) . ?
